data_7158970
loop_
_publ_author_name
'Liu, Baolin'
'Deng, Qingsong'
'Zhang, Lei'
'Meng, Xiangtai'

_publ_section_title
;
 Switchable C2/C3 positional selectivity of thioisatins in a
 three-component domino reaction: combined computational and experimental
 studies
;
_journal_name_full 'Organic &amp; Biomolecular Chemistry'
_journal_paper_doi 10.1039/D2OB01764D
_journal_year 2022
_chemical_formula_moiety 'C31 H28 N2 O5 S'
_chemical_formula_sum 'C31 H28 N2 O5 S'
_chemical_formula_weight 540.61
_space_group_crystal_system monoclinic
_space_group_IT_number 14
_space_group_name_Hall '-P 2ybc'
_space_group_name_H-M_alt 'P 1 21/c 1'
_atom_sites_solution_hydrogens geom
_atom_sites_solution_primary dual
_audit_creation_date 2022-10-30
_audit_creation_method
;
Olex2 1.5
(compiled 2022.04.07 svn.rca3783a0 for OlexSys, GUI svn.r6498)
;
_audit_update_record
;
2022-10-30 deposited with the CCDC.	2022-11-02 downloaded from the CCDC.
;
_cell_angle_alpha 90
_cell_angle_beta 109.633(6)
_cell_angle_gamma 90
_cell_formula_units_Z 4
_cell_length_a 16.3292(10)
_cell_length_b 9.8454(6)
_cell_length_c 18.1637(10)
_cell_measurement_reflns_used 3509
_cell_measurement_temperature 293(2)
_cell_measurement_theta_max 46.5770
_cell_measurement_theta_min 2.8680
_cell_volume 2750.4(3)
_computing_cell_refinement 'CrysAlisPro 1.171.41.89a (Rigaku OD, 2020)'
_computing_data_collection 'CrysAlisPro 1.171.41.89a (Rigaku OD, 2020)'
_computing_data_reduction 'CrysAlisPro 1.171.41.89a (Rigaku OD, 2020)'
_computing_molecular_graphics 'Olex2 1.5 (Dolomanov et al., 2009)'
_computing_publication_material 'Olex2 1.5 (Dolomanov et al., 2009)'
_computing_structure_refinement 'SHELXL 2018/3 (Sheldrick, 2015)'
_computing_structure_solution 'SHELXT 2018/2 (Sheldrick, 2018)'
_diffrn_ambient_temperature 293(2)
_diffrn_detector 'Hybrid Pixel Array Detector'
_diffrn_detector_area_resol_mean 10.0000
_diffrn_measured_fraction_theta_full 0.982
_diffrn_measured_fraction_theta_max 0.972
_diffrn_measurement_details
;
List of Runs (angles in degrees, time in seconds):

  # Type    Start    End  Width  t~exp~   \w     \q     \k     \f   Frames
#--------------------------------------------------------------------------
  1  \w     60.00  87.00   0.50    0.50    --   42.30  32.00 -90.00   54
  2  \w     19.00  69.00   0.50    0.50    --   42.30 -82.00  60.00  100
  3  \w     34.00  65.00   0.50    0.50    --   42.30 -82.00-150.00   62
  4  \w     91.00 121.00   0.50    0.50    --   42.30  32.00 -90.00   60
  5  \w    -45.00  12.00   0.50    0.50    --   42.30 -65.00 -30.00  114
  6  \w     21.00  89.00   0.50    0.50    --   42.30  77.00 120.00  136
  7  \w     15.00  41.00   0.50    0.50    --   42.30 -65.00-180.00   52
  8  \w     18.00 123.00   0.50    0.50    --   42.30  65.00  60.00  210
  9  \w    -47.00  13.00   0.50    0.50    --   42.30 -82.00 120.00  120
 10  \w     11.00  69.00   0.50    0.50    --   42.30 -82.00 -90.00  116
 11  \w    -47.00  51.00   0.50    0.50    --   42.30 -82.00-120.00  196
 12  \w     95.00 132.00   0.50    0.50    --   42.30  82.00 150.00   74
 13  \w    100.00 132.00   0.50    0.50    --   42.30  77.00 120.00   64
 14  \w     17.00  43.00   0.50    0.50    --   42.30 -65.00 -30.00   52
 15  \w    -36.00 -10.00   0.50    0.50    --   42.30 -82.00 -90.00   52
 16  \w     36.00  61.00   0.50    0.50    --   42.30 -77.00 -90.00   50
 17  \w     36.00  67.00   0.50    0.50    --   42.30 -82.00 120.00   62
 18  \w    -40.00 -15.00   0.50    0.50    --   42.30 -65.00-180.00   50
 19  \w     18.00  87.00   0.50    0.50    --   42.30  82.00 150.00  138
 20  \w     -5.00  21.00   0.50    0.50    --   42.30 -82.00-150.00   52
 21  \w     42.00  69.00   0.50    0.50    --   42.30 -82.00   0.00   54
 22  \w    -34.00  10.00   0.50    0.50    --   42.30 -82.00   0.00   88
 23  \w    -46.00   3.00   0.50    0.50    --   42.30 -82.00  60.00   98
 24  \w      6.00  98.00   0.50    0.50    --   93.70 -82.00 -30.00  184
 25  \w     28.00  96.00   0.50    0.50    --   93.70 -82.00 150.00  136
 26  \w    103.00 183.00   0.50    0.50    --   93.70  68.00-120.00  160
 27  \w     69.00 162.00   0.50    0.50    --   93.70  59.00   0.00  186
 28  \w     22.00 103.00   0.50    0.50    --   93.70 -82.00-180.00  162
 29  \w     86.00 171.00   0.50    0.50    --   93.70  59.00  30.00  170
 30  \w     50.00  81.00   0.50    0.50    --   93.70 -82.00 120.00   62
 31  \w     37.00  97.00   0.50    0.50    --   93.70 -82.00   0.00  120
 32  \w     65.00  91.00   0.50    0.50    --   93.70 -82.00 -60.00   52
 33  \w     10.00 104.00   0.50    0.50    --   93.70 -82.00-120.00  188
 34  \w      5.00  30.00   0.50    0.50    --   93.70 -82.00   0.00   50
 35  \w     59.00 110.00   0.50    0.50    --   93.70 -59.00 120.00  102
 36  \w     13.00  92.00   0.50    0.50    --   93.70 -82.00  60.00  158
 37  \w     65.00 174.00   0.50    0.50    --   93.70  50.00 -60.00  218
 38  \w    112.00 180.00   0.50    0.50    --   93.70  42.00 -90.00  136
 39  \w      5.00  97.00   0.50    0.50    --   93.70 -82.00  30.00  184
 40  \w      4.00 107.00   0.50    0.50    --   93.70 -82.00  90.00  206
 41  \w     67.00 181.00   0.50    0.50    --   93.70  59.00 -30.00  228
 42  \w    102.00 129.00   0.50    0.50    --   93.70  42.00  60.00   54
 43  \w     87.00 112.00   0.50    0.50    --   93.70 -82.00 -73.16   50
 44  \w     33.00  74.00   0.50    0.50    --   93.70 -82.00 -73.16   82
;
_diffrn_measurement_device 'four-circle diffractometer'
_diffrn_measurement_device_type 'XtaLAB Pro II AFC12 (RINC): Kappa single'
_diffrn_measurement_method '\w scans'
_diffrn_orient_matrix_type 'CrysAlisPro convention (1999,Acta A55,543-557)'
_diffrn_orient_matrix_UB_11 -0.0308425000
_diffrn_orient_matrix_UB_12 -0.1465956000
_diffrn_orient_matrix_UB_13 0.0042214000
_diffrn_orient_matrix_UB_21 0.0926086000
_diffrn_orient_matrix_UB_22 -0.0529027000
_diffrn_orient_matrix_UB_23 0.0127980000
_diffrn_orient_matrix_UB_31 0.0221984000
_diffrn_orient_matrix_UB_32 0.0145065000
_diffrn_orient_matrix_UB_33 0.0890786000
_diffrn_radiation_monochromator mirror
_diffrn_radiation_probe x-ray
_diffrn_radiation_type 'Cu K\a'
_diffrn_radiation_wavelength 1.54184
_diffrn_reflns_av_R_equivalents 0.0719
_diffrn_reflns_av_unetI/netI 0.0598
_diffrn_reflns_Laue_measured_fraction_full 0.982
_diffrn_reflns_Laue_measured_fraction_max 0.972
_diffrn_reflns_limit_h_max 19
_diffrn_reflns_limit_h_min -19
_diffrn_reflns_limit_k_max 11
_diffrn_reflns_limit_k_min -11
_diffrn_reflns_limit_l_max 21
_diffrn_reflns_limit_l_min -18
_diffrn_reflns_number 26697
_diffrn_reflns_point_group_measured_fraction_full 0.982
_diffrn_reflns_point_group_measured_fraction_max 0.972
_diffrn_reflns_theta_full 67.684
_diffrn_reflns_theta_max 68.623
_diffrn_reflns_theta_min 2.873
_diffrn_source 'micro-focus sealed X-ray tube'
_diffrn_source_type 'Rigaku (Cu) X-ray Source'
_exptl_absorpt_coefficient_mu 1.402
_exptl_absorpt_correction_T_max 1.00000
_exptl_absorpt_correction_T_min 0.57799
_exptl_absorpt_correction_type multi-scan
_exptl_absorpt_process_details
;
CrysAlisPro 1.171.41.89a (Rigaku Oxford Diffraction, 2020)
Empirical absorption correction using spherical harmonics,
implemented in SCALE3 ABSPACK scaling algorithm.
;
_exptl_crystal_colour 'clear whiteish colourless'
_exptl_crystal_colour_lustre clear
_exptl_crystal_colour_modifier whiteish
_exptl_crystal_colour_primary colourless
_exptl_crystal_density_diffrn 1.306
_exptl_crystal_description block
_exptl_crystal_F_000 1136
_exptl_crystal_size_max 0.3
_exptl_crystal_size_mid 0.2
_exptl_crystal_size_min 0.2
_refine_diff_density_max 0.240
_refine_diff_density_min -0.361
_refine_diff_density_rms 0.042
_refine_ls_extinction_method none
_refine_ls_goodness_of_fit_ref 1.074
_refine_ls_hydrogen_treatment constr
_refine_ls_matrix_type full
_refine_ls_number_parameters 356
_refine_ls_number_reflns 4919
_refine_ls_number_restraints 0
_refine_ls_restrained_S_all 1.074
_refine_ls_R_factor_all 0.0993
_refine_ls_R_factor_gt 0.0635
_refine_ls_shift/su_max 0.000
_refine_ls_shift/su_mean 0.000
_refine_ls_structure_factor_coef Fsqd
_refine_ls_weighting_details 'w=1/[\s^2^(Fo^2^)+(0.0770P)^2^+0.4701P] where P=(Fo^2^+2Fc^2^)/3'
_refine_ls_weighting_scheme calc
_refine_ls_wR_factor_gt 0.1629
_refine_ls_wR_factor_ref 0.1857
_reflns_Friedel_coverage 0.000
_reflns_number_gt 3023
_reflns_number_total 4919
_reflns_threshold_expression 'I > 2\s(I)'
_cod_data_source_file d2ob01764d2.cif
_cod_data_source_block m1_auto
_cod_database_code 7158970
_shelx_shelxl_version_number 2018/3
_shelx_space_group_comment
;
The symmetry employed for this shelxl refinement is uniquely defined
by the following loop, which should always be used as a source of
symmetry information in preference to the above space-group names.
They are only intended as comments.
;
_shelx_estimated_absorpt_t_max 0.767
_shelx_estimated_absorpt_t_min 0.678
_olex2_refinement_description
;
1. Fixed Uiso
 At 1.2 times of:
  All C(H) groups, All C(H,H) groups
 At 1.5 times of:
  All C(H,H,H) groups
2.a Secondary CH2 refined with riding coordinates:
 C00R(H00A,H00B), C00S(H00C,H00D)
2.b Aromatic/amide H refined with riding coordinates:
 C00E(H00E), C00I(H00I), C00N(H00N), C00O(H00O), C00Q(H00Q), C00T(H00T),
 C00U(H00U), C00V(H00V), C00X(H00X), C00Y(H00Y), C00Z(H00Z), C010(H010)
2.c Idealised Me refined as rotating group:
 C00W(H00F,H00G,H00H), C011(H01A,H01B,H01C), C012(H01D,H01E,H01F), C013(H01G,
 H01H,H01I)
;
_olex2_submission_special_instructions 'No special instructions were received'
_oxdiff_exptl_absorpt_empirical_details
;
Empirical correction (ABSPACK) includes:
- Absorption correction using spherical harmonics
- Frame scaling
;
_oxdiff_exptl_absorpt_empirical_full_max 1.838
_oxdiff_exptl_absorpt_empirical_full_min 0.704

loop_
_space_group_symop_operation_xyz
'x, y, z'
'-x, y+1/2, -z+1/2'
'-x, -y, -z'
'x, -y-1/2, z-1/2'

loop_
_atom_site_label
_atom_site_type_symbol
_atom_site_fract_x
_atom_site_fract_y
_atom_site_fract_z
_atom_site_U_iso_or_equiv
_atom_site_adp_type
_atom_site_occupancy
_atom_site_site_symmetry_order
_atom_site_calc_flag
_atom_site_refinement_flags_posn
_atom_site_refinement_flags_adp
_atom_site_refinement_flags_occupancy
_atom_site_disorder_assembly
_atom_site_disorder_group
S01 S 0.12976(6) 0.37833(10) 0.13320(5) 0.0761(3) Uani 1 1 d . . . . .
O002 O 0.18032(15) 0.4962(3) 0.37898(12) 0.0763(7) Uani 1 1 d . . . . .
O003 O 0.25488(16) 0.6248(3) 0.48288(12) 0.0846(7) Uani 1 1 d . . . . .
N004 N 0.31236(16) 0.5872(3) 0.38966(13) 0.0611(7) Uani 1 1 d . . . . .
O005 O 0.30702(16) 0.2202(3) 0.16080(14) 0.0912(8) Uani 1 1 d . . . . .
O006 O 0.08000(17) 0.2653(3) 0.14499(17) 0.1055(9) Uani 1 1 d . . . . .
O007 O 0.14382(18) 0.3893(3) 0.05974(13) 0.1059(9) Uani 1 1 d . . . . .
C008 C 0.15625(19) 0.5916(3) 0.22178(16) 0.0585(8) Uani 1 1 d . . . . .
C009 C 0.23431(19) 0.5029(3) 0.25265(16) 0.0584(8) Uani 1 1 d . . . . .
C00A C 0.2420(2) 0.5630(3) 0.41551(16) 0.0630(8) Uani 1 1 d . . . . .
N00B N 0.3774(2) 0.2999(3) 0.22065(18) 0.0841(8) Uani 1 1 d . . . . .
C00C C 0.3141(2) 0.5425(3) 0.31641(16) 0.0597(8) Uani 1 1 d . . . . .
C00D C 0.2295(2) 0.3875(3) 0.21238(17) 0.0631(8) Uani 1 1 d . . . . .
C00E C 0.1422(2) 0.7191(3) 0.24636(17) 0.0647(8) Uani 1 1 d . . . . .
H00E H 0.184282 0.758816 0.288895 0.078 Uiso 1 1 calc R U . . .
C00F C 0.09383(19) 0.5343(3) 0.15711(16) 0.0632(8) Uani 1 1 d . . . . .
C00G C 0.3969(2) 0.6314(3) 0.43343(19) 0.0702(9) Uani 1 1 d . . . . .
C00H C 0.3963(2) 0.5562(3) 0.31420(19) 0.0693(9) Uani 1 1 d . . . . .
C00I C 0.0173(2) 0.6020(4) 0.11754(19) 0.0764(10) Uani 1 1 d . . . . .
H00I H -0.023847 0.563234 0.074023 0.092 Uiso 1 1 calc R U . . .
C00J C 0.2930(2) 0.2731(4) 0.22844(18) 0.0702(9) Uani 1 1 d . . . . .
C00K C 0.4488(2) 0.6128(3) 0.3877(2) 0.0757(10) Uani 1 1 d . . . . .
C00L C 0.0653(2) 0.7893(4) 0.20787(19) 0.0727(9) Uani 1 1 d . . . . .
C00M C 0.2923(2) 0.1717(4) 0.2892(2) 0.0735(9) Uani 1 1 d . . . . .
C00N C 0.0036(2) 0.7277(4) 0.1441(2) 0.0764(10) Uani 1 1 d . . . . .
H00N H -0.048228 0.772859 0.118818 0.092 Uiso 1 1 calc R U . . .
C00O C 0.2400(2) 0.1875(4) 0.3352(2) 0.0801(10) Uani 1 1 d . . . . .
H00O H 0.202945 0.261808 0.327397 0.096 Uiso 1 1 calc R U . . .
C00P C 0.1874(3) 0.6249(5) 0.5215(2) 0.0883(12) Uani 1 1 d . . . . .
C00Q C 0.4306(3) 0.6846(4) 0.5089(2) 0.0933(12) Uani 1 1 d . . . . .
H00Q H 0.396253 0.696326 0.540255 0.112 Uiso 1 1 calc R U . . .
C00R C 0.3864(3) 0.4325(4) 0.1861(2) 0.0918(12) Uani 1 1 d . . . . .
H00A H 0.329471 0.468509 0.156899 0.110 Uiso 1 1 calc R U . . .
H00B H 0.418981 0.421782 0.150589 0.110 Uiso 1 1 calc R U . . .
C00S C 0.4334(3) 0.5288(4) 0.2511(2) 0.0919(12) Uani 1 1 d . . . . .
H00C H 0.491876 0.494124 0.275591 0.110 Uiso 1 1 calc R U . . .
H00D H 0.438615 0.615196 0.227358 0.110 Uiso 1 1 calc R U . . .
C00T C 0.5364(2) 0.6493(4) 0.4160(3) 0.0976(13) Uani 1 1 d . . . . .
H00T H 0.571573 0.637132 0.385437 0.117 Uiso 1 1 calc R U . . .
C00U C 0.2427(3) 0.0937(4) 0.3923(2) 0.0952(12) Uani 1 1 d . . . . .
H00U H 0.208248 0.106114 0.423450 0.114 Uiso 1 1 calc R U . . .
C00V C 0.3453(3) 0.0579(4) 0.3008(3) 0.0965(12) Uani 1 1 d . . . . .
H00V H 0.379711 0.044352 0.269745 0.116 Uiso 1 1 calc R U . . .
C00W C 0.0510(3) 0.9300(4) 0.2344(3) 0.1059(14) Uani 1 1 d . . . . .
H00F H 0.078184 0.936800 0.290013 0.159 Uiso 1 1 calc R U . . .
H00G H -0.010251 0.946637 0.220716 0.159 Uiso 1 1 calc R U . . .
H00H H 0.075940 0.995975 0.209231 0.159 Uiso 1 1 calc R U . . .
C00X C 0.5696(3) 0.7031(5) 0.4893(3) 0.1193(18) Uani 1 1 d . . . . .
H00X H 0.627669 0.729345 0.508654 0.143 Uiso 1 1 calc R U . . .
C00Y C 0.5181(4) 0.7189(5) 0.5346(3) 0.1190(18) Uani 1 1 d . . . . .
H00Y H 0.542873 0.754058 0.584724 0.143 Uiso 1 1 calc R U . . .
C00Z C 0.2959(3) -0.0177(5) 0.4035(3) 0.1119(15) Uani 1 1 d . . . . .
H00Z H 0.297196 -0.081456 0.441649 0.134 Uiso 1 1 calc R U . . .
C010 C 0.3474(3) -0.0342(5) 0.3576(3) 0.1164(16) Uani 1 1 d . . . . .
H010 H 0.383991 -0.109174 0.365429 0.140 Uiso 1 1 calc R U . . .
C011 C 0.1639(4) 0.4847(6) 0.5358(3) 0.138(2) Uani 1 1 d . . . . .
H01A H 0.126598 0.446000 0.487649 0.208 Uiso 1 1 calc R U . . .
H01B H 0.134058 0.486080 0.573192 0.208 Uiso 1 1 calc R U . . .
H01C H 0.215681 0.430873 0.555693 0.208 Uiso 1 1 calc R U . . .
C012 C 0.1121(4) 0.7071(7) 0.4720(3) 0.149(2) Uani 1 1 d . . . . .
H01D H 0.132364 0.794428 0.462036 0.224 Uiso 1 1 calc R U . . .
H01E H 0.070939 0.718630 0.498763 0.224 Uiso 1 1 calc R U . . .
H01F H 0.084719 0.661012 0.423317 0.224 Uiso 1 1 calc R U . . .
C013 C 0.2366(4) 0.6963(7) 0.5980(3) 0.169(3) Uani 1 1 d . . . . .
H01G H 0.292296 0.654063 0.621345 0.253 Uiso 1 1 calc R U . . .
H01H H 0.203929 0.689707 0.633087 0.253 Uiso 1 1 calc R U . . .
H01I H 0.244483 0.790241 0.587887 0.253 Uiso 1 1 calc R U . . .

loop_
_atom_site_aniso_label
_atom_site_aniso_U_11
_atom_site_aniso_U_22
_atom_site_aniso_U_33
_atom_site_aniso_U_23
_atom_site_aniso_U_13
_atom_site_aniso_U_12
S01 0.0724(6) 0.0907(7) 0.0533(5) -0.0104(4) 0.0055(4) 0.0031(5)
O002 0.0714(15) 0.1033(18) 0.0553(12) -0.0112(12) 0.0228(11) -0.0144(13)
O003 0.0913(17) 0.1095(19) 0.0525(13) -0.0199(12) 0.0236(12) -0.0044(14)
N004 0.0572(15) 0.0724(17) 0.0465(14) -0.0023(11) 0.0078(11) -0.0054(12)
O005 0.0887(18) 0.1009(19) 0.0851(17) -0.0233(14) 0.0308(14) 0.0041(14)
O006 0.0859(18) 0.0892(19) 0.116(2) -0.0109(15) 0.0006(15) -0.0116(15)
O007 0.118(2) 0.148(3) 0.0434(13) -0.0125(13) 0.0163(12) 0.0281(18)
C008 0.0554(18) 0.076(2) 0.0441(16) 0.0053(14) 0.0173(13) 0.0007(15)
C009 0.0557(18) 0.075(2) 0.0454(16) 0.0022(14) 0.0180(13) -0.0009(15)
C00A 0.069(2) 0.074(2) 0.0402(16) 0.0016(14) 0.0111(14) 0.0060(17)
N00B 0.076(2) 0.086(2) 0.092(2) -0.0096(17) 0.0295(16) 0.0029(16)
C00C 0.0571(19) 0.067(2) 0.0524(17) -0.0002(14) 0.0149(13) -0.0004(15)
C00D 0.0581(19) 0.078(2) 0.0516(17) -0.0029(15) 0.0160(14) 0.0021(16)
C00E 0.063(2) 0.079(2) 0.0522(17) 0.0047(15) 0.0194(14) 0.0031(17)
C00F 0.0585(19) 0.081(2) 0.0463(16) 0.0039(14) 0.0124(14) 0.0015(16)
C00G 0.064(2) 0.065(2) 0.062(2) 0.0093(15) -0.0040(16) -0.0062(16)
C00H 0.060(2) 0.074(2) 0.072(2) 0.0077(16) 0.0182(16) -0.0006(16)
C00I 0.061(2) 0.101(3) 0.0580(19) 0.0060(18) 0.0075(16) -0.0028(19)
C00J 0.063(2) 0.079(2) 0.064(2) -0.0111(17) 0.0154(15) 0.0055(17)
C00K 0.058(2) 0.068(2) 0.087(2) 0.0152(18) 0.0058(18) -0.0033(17)
C00L 0.071(2) 0.086(3) 0.064(2) 0.0086(17) 0.0271(17) 0.0101(19)
C00M 0.061(2) 0.072(2) 0.076(2) -0.0044(17) 0.0064(17) -0.0038(17)
C00N 0.066(2) 0.089(3) 0.070(2) 0.0130(19) 0.0182(17) 0.0098(19)
C00O 0.069(2) 0.080(3) 0.080(2) 0.0076(19) 0.0094(19) 0.0006(18)
C00P 0.101(3) 0.113(3) 0.056(2) -0.005(2) 0.032(2) 0.011(2)
C00Q 0.091(3) 0.090(3) 0.071(2) 0.0004(19) -0.0093(19) -0.013(2)
C00R 0.091(3) 0.102(3) 0.101(3) 0.001(2) 0.058(2) 0.005(2)
C00S 0.082(3) 0.096(3) 0.112(3) -0.002(2) 0.052(2) -0.004(2)
C00T 0.061(2) 0.087(3) 0.130(4) 0.021(2) 0.011(2) -0.008(2)
C00U 0.092(3) 0.096(3) 0.088(3) 0.017(2) 0.017(2) -0.005(2)
C00V 0.086(3) 0.079(3) 0.117(3) 0.003(2) 0.024(2) 0.009(2)
C00W 0.102(3) 0.095(3) 0.113(3) -0.005(2) 0.026(3) 0.026(2)
C00X 0.080(3) 0.100(4) 0.136(5) 0.019(3) -0.019(3) -0.022(3)
C00Y 0.111(4) 0.102(4) 0.094(3) 0.003(3) -0.030(3) -0.024(3)
C00Z 0.111(4) 0.090(3) 0.116(4) 0.033(3) 0.014(3) -0.009(3)
C010 0.102(4) 0.077(3) 0.153(5) 0.026(3) 0.019(3) 0.010(2)
C011 0.188(6) 0.149(5) 0.101(4) 0.025(3) 0.079(4) 0.010(4)
C012 0.143(5) 0.183(6) 0.128(4) 0.022(4) 0.053(4) 0.073(4)
C013 0.174(5) 0.249(7) 0.096(4) -0.081(4) 0.062(4) -0.019(5)

loop_
_atom_type_symbol
_atom_type_description
_atom_type_scat_dispersion_real
_atom_type_scat_dispersion_imag
_atom_type_scat_source
C C 0.0181 0.0091 'International Tables Vol C Tables 4.2.6.8 and 6.1.1.4'
H H 0.0000 0.0000 'International Tables Vol C Tables 4.2.6.8 and 6.1.1.4'
N N 0.0311 0.0180 'International Tables Vol C Tables 4.2.6.8 and 6.1.1.4'
O O 0.0492 0.0322 'International Tables Vol C Tables 4.2.6.8 and 6.1.1.4'
S S 0.3331 0.5567 'International Tables Vol C Tables 4.2.6.8 and 6.1.1.4'

loop_
_geom_angle_atom_site_label_1
_geom_angle_atom_site_label_2
_geom_angle_atom_site_label_3
_geom_angle
_geom_angle_site_symmetry_1
_geom_angle_site_symmetry_3
_geom_angle_publ_flag
O006 S01 C00D 109.25(16) . . ?
O006 S01 C00F 112.94(17) . . ?
O007 S01 O006 118.23(17) . . ?
O007 S01 C00D 111.12(16) . . ?
O007 S01 C00F 109.71(16) . . ?
C00F S01 C00D 92.69(15) . . ?
C00A O003 C00P 121.6(3) . . ?
C00A N004 C00C 122.8(3) . . ?
C00A N004 C00G 128.4(3) . . ?
C00C N004 C00G 107.6(3) . . ?
C00J O005 N00B 59.46(19) . . ?
C00E C008 C009 128.8(3) . . ?
C00E C008 C00F 119.3(3) . . ?
C00F C008 C009 111.8(3) . . ?
C00C C009 C008 123.9(3) . . ?
C00D C009 C008 113.9(3) . . ?
C00D C009 C00C 121.8(3) . . ?
O002 C00A O003 127.5(3) . . ?
O002 C00A N004 122.6(3) . . ?
O003 C00A N004 109.9(3) . . ?
C00J N00B O005 57.28(18) . . ?
C00J N00B C00R 115.7(3) . . ?
C00R N00B O005 108.3(3) . . ?
N004 C00C C009 122.0(3) . . ?
C00H C00C N004 109.2(3) . . ?
C00H C00C C009 128.4(3) . . ?
C009 C00D S01 110.8(2) . . ?
C009 C00D C00J 128.6(3) . . ?
C00J C00D S01 120.5(2) . . ?
C008 C00E H00E 119.7 . . ?
C008 C00E C00L 120.5(3) . . ?
C00L C00E H00E 119.7 . . ?
C008 C00F S01 110.7(2) . . ?
C00I C00F S01 127.8(3) . . ?
C00I C00F C008 121.4(3) . . ?
C00K C00G N004 107.5(3) . . ?
C00K C00G C00Q 121.4(3) . . ?
C00Q C00G N004 131.0(4) . . ?
C00C C00H C00K 107.3(3) . . ?
C00C C00H C00S 131.6(3) . . ?
C00K C00H C00S 121.1(3) . . ?
C00F C00I H00I 120.8 . . ?
C00N C00I C00F 118.4(3) . . ?
C00N C00I H00I 120.8 . . ?
O005 C00J N00B 63.3(2) . . ?
O005 C00J C00D 114.3(3) . . ?
O005 C00J C00M 116.0(3) . . ?
N00B C00J C00D 117.6(3) . . ?
N00B C00J C00M 115.9(3) . . ?
C00M C00J C00D 118.2(3) . . ?
C00G C00K C00H 108.4(3) . . ?
C00G C00K C00T 120.3(4) . . ?
C00T C00K C00H 131.3(4) . . ?
C00E C00L C00W 120.2(3) . . ?
C00N C00L C00E 118.5(3) . . ?
C00N C00L C00W 121.3(3) . . ?
C00O C00M C00J 122.0(3) . . ?
C00V C00M C00J 119.5(4) . . ?
C00V C00M C00O 118.5(4) . . ?
C00I C00N C00L 121.8(3) . . ?
C00I C00N H00N 119.1 . . ?
C00L C00N H00N 119.1 . . ?
C00M C00O H00O 119.7 . . ?
C00U C00O C00M 120.5(4) . . ?
C00U C00O H00O 119.7 . . ?
O003 C00P C012 107.8(3) . . ?
O003 C00P C013 100.5(4) . . ?
C011 C00P O003 111.0(3) . . ?
C011 C00P C012 113.7(5) . . ?
C011 C00P C013 111.1(4) . . ?
C012 C00P C013 112.0(5) . . ?
C00G C00Q H00Q 121.9 . . ?
C00Y C00Q C00G 116.2(4) . . ?
C00Y C00Q H00Q 121.9 . . ?
N00B C00R H00A 109.9 . . ?
N00B C00R H00B 109.9 . . ?
N00B C00R C00S 108.7(3) . . ?
H00A C00R H00B 108.3 . . ?
C00S C00R H00A 109.9 . . ?
C00S C00R H00B 109.9 . . ?
C00H C00S C00R 119.0(3) . . ?
C00H C00S H00C 107.6 . . ?
C00H C00S H00D 107.6 . . ?
C00R C00S H00C 107.6 . . ?
C00R C00S H00D 107.6 . . ?
H00C C00S H00D 107.0 . . ?
C00K C00T H00T 120.6 . . ?
C00X C00T C00K 118.7(5) . . ?
C00X C00T H00T 120.6 . . ?
C00O C00U H00U 119.8 . . ?
C00Z C00U C00O 120.4(5) . . ?
C00Z C00U H00U 119.8 . . ?
C00M C00V H00V 119.8 . . ?
C010 C00V C00M 120.4(4) . . ?
C010 C00V H00V 119.8 . . ?
C00L C00W H00F 109.5 . . ?
C00L C00W H00G 109.5 . . ?
C00L C00W H00H 109.5 . . ?
H00F C00W H00G 109.5 . . ?
H00F C00W H00H 109.5 . . ?
H00G C00W H00H 109.5 . . ?
C00T C00X H00X 119.7 . . ?
C00T C00X C00Y 120.5(5) . . ?
C00Y C00X H00X 119.7 . . ?
C00Q C00Y H00Y 118.6 . . ?
C00X C00Y C00Q 122.8(5) . . ?
C00X C00Y H00Y 118.6 . . ?
C00U C00Z H00Z 120.3 . . ?
C00U C00Z C010 119.3(4) . . ?
C010 C00Z H00Z 120.3 . . ?
C00V C010 C00Z 120.9(4) . . ?
C00V C010 H010 119.6 . . ?
C00Z C010 H010 119.6 . . ?
C00P C011 H01A 109.5 . . ?
C00P C011 H01B 109.5 . . ?
C00P C011 H01C 109.5 . . ?
H01A C011 H01B 109.5 . . ?
H01A C011 H01C 109.5 . . ?
H01B C011 H01C 109.5 . . ?
C00P C012 H01D 109.5 . . ?
C00P C012 H01E 109.5 . . ?
C00P C012 H01F 109.5 . . ?
H01D C012 H01E 109.5 . . ?
H01D C012 H01F 109.5 . . ?
H01E C012 H01F 109.5 . . ?
C00P C013 H01G 109.5 . . ?
C00P C013 H01H 109.5 . . ?
C00P C013 H01I 109.5 . . ?
H01G C013 H01H 109.5 . . ?
H01G C013 H01I 109.5 . . ?
H01H C013 H01I 109.5 . . ?

loop_
_geom_bond_atom_site_label_1
_geom_bond_atom_site_label_2
_geom_bond_distance
_geom_bond_site_symmetry_2
_geom_bond_publ_flag
S01 O006 1.436(3) . ?
S01 O007 1.432(3) . ?
S01 C00D 1.776(3) . ?
S01 C00F 1.750(3) . ?
O002 C00A 1.200(4) . ?
O003 C00A 1.318(4) . ?
O003 C00P 1.493(4) . ?
N004 C00A 1.400(4) . ?
N004 C00C 1.411(4) . ?
N004 C00G 1.411(4) . ?
O005 N00B 1.510(4) . ?
O005 C00J 1.422(4) . ?
C008 C009 1.491(4) . ?
C008 C00E 1.377(4) . ?
C008 C00F 1.390(4) . ?
C009 C00C 1.476(4) . ?
C009 C00D 1.339(4) . ?
N00B C00J 1.456(4) . ?
N00B C00R 1.478(5) . ?
C00C C00H 1.363(4) . ?
C00D C00J 1.492(4) . ?
C00E H00E 0.9300 . ?
C00E C00L 1.399(4) . ?
C00F C00I 1.385(4) . ?
C00G C00K 1.384(5) . ?
C00G C00Q 1.397(5) . ?
C00H C00K 1.435(5) . ?
C00H C00S 1.490(5) . ?
C00I H00I 0.9300 . ?
C00I C00N 1.373(5) . ?
C00J C00M 1.491(5) . ?
C00K C00T 1.395(5) . ?
C00L C00N 1.393(5) . ?
C00L C00W 1.510(5) . ?
C00M C00O 1.389(5) . ?
C00M C00V 1.388(5) . ?
C00N H00N 0.9300 . ?
C00O H00O 0.9300 . ?
C00O C00U 1.378(5) . ?
C00P C011 1.479(6) . ?
C00P C012 1.494(6) . ?
C00P C013 1.524(6) . ?
C00Q H00Q 0.9300 . ?
C00Q C00Y 1.389(6) . ?
C00R H00A 0.9700 . ?
C00R H00B 0.9700 . ?
C00R C00S 1.506(5) . ?
C00S H00C 0.9700 . ?
C00S H00D 0.9700 . ?
C00T H00T 0.9300 . ?
C00T C00X 1.366(6) . ?
C00U H00U 0.9300 . ?
C00U C00Z 1.371(6) . ?
C00V H00V 0.9300 . ?
C00V C010 1.366(6) . ?
C00W H00F 0.9600 . ?
C00W H00G 0.9600 . ?
C00W H00H 0.9600 . ?
C00X H00X 0.9300 . ?
C00X C00Y 1.368(7) . ?
C00Y H00Y 0.9300 . ?
C00Z H00Z 0.9300 . ?
C00Z C010 1.378(6) . ?
C010 H010 0.9300 . ?
C011 H01A 0.9600 . ?
C011 H01B 0.9600 . ?
C011 H01C 0.9600 . ?
C012 H01D 0.9600 . ?
C012 H01E 0.9600 . ?
C012 H01F 0.9600 . ?
C013 H01G 0.9600 . ?
C013 H01H 0.9600 . ?
C013 H01I 0.9600 . ?

loop_
_geom_torsion_atom_site_label_1
_geom_torsion_atom_site_label_2
_geom_torsion_atom_site_label_3
_geom_torsion_atom_site_label_4
_geom_torsion
_geom_torsion_site_symmetry_1
_geom_torsion_site_symmetry_2
_geom_torsion_site_symmetry_3
_geom_torsion_site_symmetry_4
_geom_torsion_publ_flag
S01 C00D C00J O005 44.8(4) . . . . ?
S01 C00D C00J N00B 116.1(3) . . . . ?
S01 C00D C00J C00M -97.0(3) . . . . ?
S01 C00F C00I C00N -176.6(3) . . . . ?
N004 C00C C00H C00K -0.7(4) . . . . ?
N004 C00C C00H C00S -177.8(3) . . . . ?
N004 C00G C00K C00H 0.0(4) . . . . ?
N004 C00G C00K C00T 179.4(3) . . . . ?
N004 C00G C00Q C00Y -179.8(4) . . . . ?
O005 N00B C00J C00D -104.8(3) . . . . ?
O005 N00B C00J C00M 107.5(3) . . . . ?
O005 N00B C00R C00S 161.8(3) . . . . ?
O005 C00J C00M C00O -146.8(3) . . . . ?
O005 C00J C00M C00V 33.3(4) . . . . ?
O006 S01 C00D C009 -116.3(3) . . . . ?
O006 S01 C00D C00J 61.3(3) . . . . ?
O006 S01 C00F C008 113.4(2) . . . . ?
O006 S01 C00F C00I -70.3(3) . . . . ?
O007 S01 C00D C009 111.5(3) . . . . ?
O007 S01 C00D C00J -70.9(3) . . . . ?
O007 S01 C00F C008 -112.4(2) . . . . ?
O007 S01 C00F C00I 63.9(3) . . . . ?
C008 C009 C00C N004 54.4(4) . . . . ?
C008 C009 C00C C00H -118.5(4) . . . . ?
C008 C009 C00D S01 0.4(3) . . . . ?
C008 C009 C00D C00J -177.0(3) . . . . ?
C008 C00E C00L C00N -0.3(5) . . . . ?
C008 C00E C00L C00W -179.0(3) . . . . ?
C008 C00F C00I C00N -0.6(5) . . . . ?
C009 C008 C00E C00L 177.6(3) . . . . ?
C009 C008 C00F S01 -1.1(3) . . . . ?
C009 C008 C00F C00I -177.7(3) . . . . ?
C009 C00C C00H C00K 172.9(3) . . . . ?
C009 C00C C00H C00S -4.2(6) . . . . ?
C009 C00D C00J O005 -138.0(3) . . . . ?
C009 C00D C00J N00B -66.8(4) . . . . ?
C009 C00D C00J C00M 80.2(4) . . . . ?
C00A O003 C00P C011 57.7(4) . . . . ?
C00A O003 C00P C012 -67.4(5) . . . . ?
C00A O003 C00P C013 175.3(4) . . . . ?
C00A N004 C00C C009 18.1(4) . . . . ?
C00A N004 C00C C00H -167.8(3) . . . . ?
C00A N004 C00G C00K 167.3(3) . . . . ?
C00A N004 C00G C00Q -12.2(6) . . . . ?
N00B O005 C00J C00D 110.0(3) . . . . ?
N00B O005 C00J C00M -107.3(3) . . . . ?
N00B C00J C00M C00O 141.9(3) . . . . ?
N00B C00J C00M C00V -38.0(4) . . . . ?
N00B C00R C00S C00H -57.4(5) . . . . ?
C00C N004 C00A O002 4.2(5) . . . . ?
C00C N004 C00A O003 -175.2(3) . . . . ?
C00C N004 C00G C00K -0.4(3) . . . . ?
C00C N004 C00G C00Q -179.9(3) . . . . ?
C00C C009 C00D S01 -173.6(2) . . . . ?
C00C C009 C00D C00J 9.0(5) . . . . ?
C00C C00H C00K C00G 0.5(4) . . . . ?
C00C C00H C00K C00T -178.8(4) . . . . ?
C00C C00H C00S C00R -21.7(6) . . . . ?
C00D S01 C00F C008 1.1(2) . . . . ?
C00D S01 C00F C00I 177.5(3) . . . . ?
C00D C009 C00C N004 -132.2(3) . . . . ?
C00D C009 C00C C00H 54.9(5) . . . . ?
C00D C00J C00M C00O -5.6(5) . . . . ?
C00D C00J C00M C00V 174.5(3) . . . . ?
C00E C008 C009 C00C -2.1(5) . . . . ?
C00E C008 C009 C00D -176.0(3) . . . . ?
C00E C008 C00F S01 175.7(2) . . . . ?
C00E C008 C00F C00I -0.9(5) . . . . ?
C00E C00L C00N C00I -1.3(5) . . . . ?
C00F S01 C00D C009 -0.9(3) . . . . ?
C00F S01 C00D C00J 176.7(3) . . . . ?
C00F C008 C009 C00C 174.3(3) . . . . ?
C00F C008 C009 C00D 0.5(4) . . . . ?
C00F C008 C00E C00L 1.4(4) . . . . ?
C00F C00I C00N C00L 1.7(5) . . . . ?
C00G N004 C00A O002 -161.8(3) . . . . ?
C00G N004 C00A O003 18.8(4) . . . . ?
C00G N004 C00C C009 -173.4(3) . . . . ?
C00G N004 C00C C00H 0.7(3) . . . . ?
C00G C00K C00T C00X 0.1(5) . . . . ?
C00G C00Q C00Y C00X 0.4(7) . . . . ?
C00H C00K C00T C00X 179.3(4) . . . . ?
C00J O005 N00B C00R -109.3(3) . . . . ?
C00J N00B C00R C00S 100.0(4) . . . . ?
C00J C00M C00O C00U -178.2(3) . . . . ?
C00J C00M C00V C010 178.2(4) . . . . ?
C00K C00G C00Q C00Y 0.8(5) . . . . ?
C00K C00H C00S C00R 161.5(3) . . . . ?
C00K C00T C00X C00Y 1.1(7) . . . . ?
C00M C00O C00U C00Z -1.2(6) . . . . ?
C00M C00V C010 C00Z 1.2(7) . . . . ?
C00O C00M C00V C010 -1.6(6) . . . . ?
C00O C00U C00Z C010 0.7(7) . . . . ?
C00P O003 C00A O002 -3.8(5) . . . . ?
C00P O003 C00A N004 175.5(3) . . . . ?
C00Q C00G C00K C00H 179.5(3) . . . . ?
C00Q C00G C00K C00T -1.1(5) . . . . ?
C00R N00B C00J O005 96.1(3) . . . . ?
C00R N00B C00J C00D -8.8(4) . . . . ?
C00R N00B C00J C00M -156.5(3) . . . . ?
C00S C00H C00K C00G 177.9(3) . . . . ?
C00S C00H C00K C00T -1.4(6) . . . . ?
C00T C00X C00Y C00Q -1.3(8) . . . . ?
C00U C00Z C010 C00V -0.7(7) . . . . ?
C00V C00M C00O C00U 1.6(5) . . . . ?
C00W C00L C00N C00I 177.4(4) . . . . ?
